data_4086584
loop_
_publ_author_name
'Miura-Akagi, Preston M.'
'Nakashige, Mika L.'
'Maile, Caitlin K.'
'Oshiro, Shelly M.'
'Gurr, Joshua R.'
'Yoshida, Wesley Y.'
'Royappa, A. Timothy'
'Krause, Colleen E.'
'Rheingold, Arnold L.'
'Hughes, Russell P.'
'Cain, Matthew F.'

_publ_contact_author_name
;
;
_publ_section_title
;
 Synthesis of a Tris(phosphaalkene)phosphine Ligand and Fundamental
 Organometallic Reactions on Its Sterically Shielded Metal Complexes
;
_journal_issue 13
_journal_name_full Organometallics
_journal_page_first 2224
_journal_paper_doi 10.1021/acs.organomet.6b00250
_journal_volume 35
_journal_year 2016
_chemical_formula_moiety 'C75 H99 Cl1 Ir1 P4, C1 H1 Cl3'
_chemical_formula_sum 'C76 H100 Cl4 Ir P4'
_chemical_formula_weight 1471.43
_space_group_crystal_system trigonal
_space_group_IT_number 147
_space_group_name_Hall '-P 3'
_space_group_name_H-M_alt 'P -3'
_symmetry_space_group_name_Hall '-P 3'
_symmetry_space_group_name_H-M 'P -3'
_atom_sites_solution_hydrogens geom
_atom_sites_solution_primary direct
_audit_creation_date 2016-02-19
_audit_creation_method
;
Olex2 1.2
(compiled 2016.02.19 svn.r3266 for OlexSys, GUI svn.r5155)
;
_cell_angle_alpha 90
_cell_angle_beta 90
_cell_angle_gamma 120
_cell_formula_units_Z 2
_cell_length_a 18.6016(7)
_cell_length_b 18.6016(7)
_cell_length_c 14.2012(6)
_cell_measurement_reflns_used 9781
_cell_measurement_temperature 100
_cell_measurement_theta_max 25.684
_cell_measurement_theta_min 2.190
_cell_volume 4255.6(3)
_computing_cell_refinement 'SAINT v8.34A (Bruker, 2013)'
_computing_data_reduction 'SAINT v8.34A (Bruker, 2013)'
_computing_molecular_graphics 'Olex2 (Dolomanov et al., 2009)'
_computing_publication_material 'Olex2 (Dolomanov et al., 2009)'
_computing_structure_refinement 'XL (Sheldrick, 2008)'
_computing_structure_solution 'ShelXT (Sheldrick, 2015)'
_diffrn_ambient_temperature 100.0
_diffrn_measured_fraction_theta_full 0.999
_diffrn_measured_fraction_theta_max 0.928
_diffrn_measurement_device_type 'Bruker APEX-II CCD'
_diffrn_measurement_method '\f and \w scans'
_diffrn_radiation_type MoK\a
_diffrn_radiation_wavelength 0.71073
_diffrn_reflns_av_R_equivalents 0.0478
_diffrn_reflns_av_unetI/netI 0.0318
_diffrn_reflns_Laue_measured_fraction_full 0.999
_diffrn_reflns_Laue_measured_fraction_max 0.928
_diffrn_reflns_limit_h_max 25
_diffrn_reflns_limit_h_min -24
_diffrn_reflns_limit_k_max 25
_diffrn_reflns_limit_k_min -25
_diffrn_reflns_limit_l_max 19
_diffrn_reflns_limit_l_min -19
_diffrn_reflns_number 78720
_diffrn_reflns_point_group_measured_fraction_full 0.999
_diffrn_reflns_point_group_measured_fraction_max 0.928
_diffrn_reflns_theta_full 26.000
_diffrn_reflns_theta_max 30.115
_diffrn_reflns_theta_min 1.912
_diffrn_standards_number 0
_exptl_absorpt_coefficient_mu 1.804
_exptl_absorpt_correction_T_max 0.0991
_exptl_absorpt_correction_T_min 0.0678
_exptl_absorpt_correction_type multi-scan
_exptl_absorpt_process_details
;
SADABS-2014/5 (Bruker,2014/5) was used for absorption correction.
wR2(int) was 0.0719 before and 0.0458 after correction.
The Ratio of minimum to maximum transmission is 0.6842.
The \l/2 correction factor is 0.00150.
;
_exptl_crystal_colour red
_exptl_crystal_colour_primary red
_exptl_crystal_density_diffrn 1.148
_exptl_crystal_description plate
_exptl_crystal_F_000 1522
_exptl_crystal_size_max 0.12
_exptl_crystal_size_mid 0.12
_exptl_crystal_size_min 0.04
_refine_diff_density_max 1.134
_refine_diff_density_min -1.188
_refine_diff_density_rms 0.085
_refine_ls_extinction_coef .
_refine_ls_extinction_method none
_refine_ls_goodness_of_fit_ref 1.028
_refine_ls_hydrogen_treatment constr
_refine_ls_matrix_type full
_refine_ls_number_parameters 309
_refine_ls_number_reflns 7770
_refine_ls_number_restraints 0
_refine_ls_restrained_S_all 1.028
_refine_ls_R_factor_all 0.0437
_refine_ls_R_factor_gt 0.0327
_refine_ls_shift/su_max 0.001
_refine_ls_shift/su_mean 0.000
_refine_ls_structure_factor_coef Fsqd
_refine_ls_weighting_details 'w=1/[\s^2^(Fo^2^)+(0.0465P)^2^+2.6875P] where P=(Fo^2^+2Fc^2^)/3'
_refine_ls_weighting_scheme calc
_refine_ls_wR_factor_gt 0.0799
_refine_ls_wR_factor_ref 0.0847
_reflns_Friedel_coverage 0.000
_reflns_Friedel_fraction_full .
_reflns_Friedel_fraction_max .
_reflns_number_gt 6582
_reflns_number_total 7770
_reflns_threshold_expression 'I > 2\s(I)'
_cod_data_source_file om6b00250_si_003.cif
_cod_data_source_block cain30_a_sq
_cod_original_cell_volume 4255.6(4)
_cod_database_code 4086584
_shelx_space_group_comment
;
The symmetry employed for this shelxl refinement is uniquely defined
by the following loop, which should always be used as a source of
symmetry information in preference to the above space-group names.
They are only intended as comments.
;
_olex2_refinement_description
;
1. Fixed Uiso
 At 1.2 times of:
  All C(H) groups
 At 1.5 times of:
  All C(H,H,H) groups
2. Uiso/Uaniso restraints and constraints
Uanis(C21) = Uanis(C19')
Uanis(C20) = Uanis(C21')
Uanis(C19) = Uanis(C20')
3. Others
 Sof(C23')=Sof(H23D)=Sof(H23E)=Sof(H23F)=Sof(C24')=Sof(H24D)=Sof(H24E)=
 Sof(H24F)=Sof(C25')=Sof(H25D)=Sof(H25E)=Sof(H25F)=1-FVAR(1)
 Sof(C23)=Sof(H23A)=Sof(H23B)=Sof(H23C)=Sof(C24)=Sof(H24A)=Sof(H24B)=Sof(H24C)=
 Sof(C25)=Sof(H25A)=Sof(H25B)=Sof(H25C)=FVAR(1)
 Sof(C19')=Sof(H19D)=Sof(H19E)=Sof(H19F)=Sof(C20')=Sof(H20D)=Sof(H20E)=
 Sof(H20F)=Sof(C21')=Sof(H21D)=Sof(H21E)=Sof(H21F)=1-FVAR(2)
 Sof(C19)=Sof(H19A)=Sof(H19B)=Sof(H19C)=Sof(C20)=Sof(H20A)=Sof(H20B)=Sof(H20C)=
 Sof(C21)=Sof(H21A)=Sof(H21B)=Sof(H21C)=FVAR(2)
4.a Ternary CH refined with riding coordinates:
 C26(H26)
4.b Aromatic/amide H refined with riding coordinates:
 C2(H2), C3(H3), C4(H4), C5(H5), C10(H10), C12(H12)
4.c Idealised Me refined as rotating group:
 C15(H15A,H15B,H15C), C16(H16A,H16B,H16C), C17(H17A,H17B,H17C), C19(H19A,H19B,
 H19C), C20(H20A,H20B,H20C), C21(H21A,H21B,H21C), C23(H23A,H23B,H23C), C24(H24A,
 H24B,H24C), C25(H25A,H25B,H25C), C19'(H19D,H19E,H19F), C20'(H20D,H20E,H20F),
 C21'(H21D,H21E,H21F), C23'(H23D,H23E,H23F), C24'(H24D,H24E,H24F), C25'(H25D,
 H25E,H25F)
;
_shelx_shelxl_version_number 2014/7
_olex2_submission_original_sample_id 'MC 2-48A'
_olex2_submission_special_instructions 'No special instructions were received'

loop_
_space_group_symop_operation_xyz
'x, y, z'
'-y, x-y, z'
'-x+y, -x, z'
'-x, -y, -z'
'y, -x+y, -z'
'x-y, x, -z'

loop_
_atom_site_label
_atom_site_type_symbol
_atom_site_fract_x
_atom_site_fract_y
_atom_site_fract_z
_atom_site_U_iso_or_equiv
_atom_site_adp_type
_atom_site_occupancy
_atom_site_site_symmetry_order
_atom_site_calc_flag
_atom_site_refinement_flags_posn
_atom_site_refinement_flags_adp
_atom_site_refinement_flags_occupancy
_atom_site_disorder_assembly
_atom_site_disorder_group
Ir1 Ir 0.6667 0.3333 0.58224(2) 0.02443(6) Uani 1 3 d S T P . .
Cl1 Cl 0.6667 0.3333 0.75284(9) 0.0592(4) Uani 1 3 d S T P . .
P1 P 0.6667 0.3333 0.42472(7) 0.02270(19) Uani 1 3 d S T P . .
P2 P 0.57581(4) 0.19536(4) 0.57610(4) 0.02794(14) Uani 1 1 d . . . . .
C1 C 0.67521(15) 0.24895(15) 0.37051(16) 0.0269(5) Uani 1 1 d . . . . .
C2 C 0.72974(17) 0.26650(17) 0.29554(18) 0.0350(6) Uani 1 1 d . . . . .
H2 H 0.7636 0.3224 0.2759 0.042 Uiso 1 1 calc R . . . .
C3 C 0.7357(2) 0.2044(2) 0.2491(2) 0.0462(7) Uani 1 1 d . . . . .
H3 H 0.7739 0.2176 0.1987 0.055 Uiso 1 1 calc R . . . .
C4 C 0.6854(2) 0.12253(19) 0.2767(2) 0.0460(7) Uani 1 1 d . . . . .
H4 H 0.6883 0.0793 0.2445 0.055 Uiso 1 1 calc R . . . .
C5 C 0.63148(18) 0.10414(17) 0.3505(2) 0.0371(6) Uani 1 1 d . . . . .
H5 H 0.5971 0.0477 0.3680 0.045 Uiso 1 1 calc R . . . .
C6 C 0.62497(15) 0.16574(15) 0.40148(17) 0.0290(5) Uani 1 1 d . . . . .
C7 C 0.56858(16) 0.13809(16) 0.48141(18) 0.0311(5) Uani 1 1 d . . . . .
C8 C 0.49584(16) 0.13257(15) 0.66466(17) 0.0298(5) Uani 1 1 d . . . . .
C9 C 0.41479(16) 0.12461(16) 0.66118(18) 0.0326(5) Uani 1 1 d . . . . .
C10 C 0.36923(18) 0.10527(17) 0.7444(2) 0.0384(6) Uani 1 1 d . . . . .
H10 H 0.3163 0.1013 0.7428 0.046 Uiso 1 1 calc R . . . .
C11 C 0.39671(19) 0.09162(18) 0.8291(2) 0.0419(7) Uani 1 1 d . . . . .
C12 C 0.46966(19) 0.08922(17) 0.82745(19) 0.0397(6) Uani 1 1 d . . . . .
H12 H 0.4866 0.0744 0.8838 0.048 Uiso 1 1 calc R . . . .
C13 C 0.52007(17) 0.10722(15) 0.74814(18) 0.0328(5) Uani 1 1 d . . . . .
C14 C 0.36890(17) 0.12763(18) 0.5707(2) 0.0397(6) Uani 1 1 d . . . . .
C15 C 0.4159(2) 0.2065(2) 0.5129(3) 0.0676(12) Uani 1 1 d . . . . .
H15A H 0.4281 0.2546 0.5522 0.101 Uiso 1 1 calc GR . . . .
H15B H 0.3819 0.2043 0.4590 0.101 Uiso 1 1 calc GR . . . .
H15C H 0.4680 0.2116 0.4903 0.101 Uiso 1 1 calc GR . . . .
C16 C 0.3493(2) 0.0527(2) 0.5103(3) 0.0610(9) Uani 1 1 d . . . . .
H16A H 0.4011 0.0543 0.4929 0.091 Uiso 1 1 calc GR . . . .
H16B H 0.3202 0.0535 0.4532 0.091 Uiso 1 1 calc GR . . . .
H16C H 0.3140 0.0018 0.5459 0.091 Uiso 1 1 calc GR . . . .
C17 C 0.2844(2) 0.1207(3) 0.5921(3) 0.0695(11) Uani 1 1 d . . . . .
H17A H 0.2487 0.0684 0.6249 0.104 Uiso 1 1 calc GR . . . .
H17B H 0.2579 0.1221 0.5330 0.104 Uiso 1 1 calc GR . . . .
H17C H 0.2929 0.1673 0.6320 0.104 Uiso 1 1 calc GR . . . .
C18 C 0.3472(2) 0.0771(2) 0.9209(2) 0.0527(8) Uani 1 1 d . . . . .
C22 C 0.59363(18) 0.09071(17) 0.75866(19) 0.0380(6) Uani 1 1 d . . . . .
C19 C 0.4023(3) 0.1365(3) 0.9971(3) 0.0681(14) Uani 0.776(4) 1 d . . . A 1
H19A H 0.4466 0.1246 1.0126 0.102 Uiso 0.776(4) 1 calc GR . . A 1
H19B H 0.3690 0.1296 1.0534 0.102 Uiso 0.776(4) 1 calc GR . . A 1
H19C H 0.4268 0.1938 0.9743 0.102 Uiso 0.776(4) 1 calc GR . . A 1
C20 C 0.3066(4) -0.0104(3) 0.9489(3) 0.0712(16) Uani 0.776(4) 1 d . . . A 1
H20A H 0.2699 -0.0450 0.8981 0.107 Uiso 0.776(4) 1 calc GR . . A 1
H20B H 0.2738 -0.0187 1.0061 0.107 Uiso 0.776(4) 1 calc GR . . A 1
H20C H 0.3488 -0.0260 0.9612 0.107 Uiso 0.776(4) 1 calc GR . . A 1
C21 C 0.2750(4) 0.1001(4) 0.9078(4) 0.0769(16) Uani 0.776(4) 1 d . . . A 1
H21A H 0.2984 0.1553 0.8794 0.115 Uiso 0.776(4) 1 calc GR . . A 1
H21B H 0.2511 0.0999 0.9694 0.115 Uiso 0.776(4) 1 calc GR . . A 1
H21C H 0.2316 0.0589 0.8667 0.115 Uiso 0.776(4) 1 calc GR . . A 1
C23 C 0.5846(4) 0.0397(4) 0.8484(4) 0.0498(15) Uani 0.541(5) 1 d . . . B 1
H23A H 0.5932 0.0740 0.9042 0.075 Uiso 0.541(5) 1 calc GR . . B 1
H23B H 0.6261 0.0219 0.8474 0.075 Uiso 0.541(5) 1 calc GR . . B 1
H23C H 0.5289 -0.0092 0.8504 0.075 Uiso 0.541(5) 1 calc GR . . B 1
C24 C 0.5893(3) 0.0326(3) 0.6780(4) 0.0364(12) Uani 0.541(5) 1 d . . . B 1
H24A H 0.5348 -0.0181 0.6786 0.055 Uiso 0.541(5) 1 calc GR . . B 1
H24B H 0.6328 0.0182 0.6869 0.055 Uiso 0.541(5) 1 calc GR . . B 1
H24C H 0.5975 0.0610 0.6175 0.055 Uiso 0.541(5) 1 calc GR . . B 1
C25 C 0.6762(3) 0.1674(3) 0.7620(4) 0.0418(13) Uani 0.541(5) 1 d . . . B 1
H25A H 0.6853 0.1988 0.7035 0.063 Uiso 0.541(5) 1 calc GR . . B 1
H25B H 0.7195 0.1525 0.7690 0.063 Uiso 0.541(5) 1 calc GR . . B 1
H25C H 0.6782 0.2015 0.8156 0.063 Uiso 0.541(5) 1 calc GR . . B 1
C19' C 0.3890(13) 0.0468(15) 1.0043(13) 0.0769(16) Uani 0.224(4) 1 d . . . A 2
H19D H 0.3906 -0.0025 0.9829 0.115 Uiso 0.224(4) 1 calc GR . . A 2
H19E H 0.3555 0.0334 1.0618 0.115 Uiso 0.224(4) 1 calc GR . . A 2
H19F H 0.4456 0.0916 1.0175 0.115 Uiso 0.224(4) 1 calc GR . . A 2
C20' C 0.2548(12) 0.0031(12) 0.8996(12) 0.0681(14) Uani 0.224(4) 1 d . . . A 2
H20D H 0.2352 0.0143 0.8403 0.102 Uiso 0.224(4) 1 calc GR . . A 2
H20E H 0.2179 -0.0008 0.9510 0.102 Uiso 0.224(4) 1 calc GR . . A 2
H20F H 0.2550 -0.0493 0.8943 0.102 Uiso 0.224(4) 1 calc GR . . A 2
C21' C 0.3505(14) 0.1481(10) 0.9477(13) 0.0712(16) Uani 0.224(4) 1 d . . . A 2
H21D H 0.4077 0.1890 0.9649 0.107 Uiso 0.224(4) 1 calc GR . . A 2
H21E H 0.3141 0.1373 1.0020 0.107 Uiso 0.224(4) 1 calc GR . . A 2
H21F H 0.3323 0.1697 0.8955 0.107 Uiso 0.224(4) 1 calc GR . . A 2
C23' C 0.6484(5) 0.1380(5) 0.8471(5) 0.058(2) Uani 0.459(5) 1 d . . . B 2
H23D H 0.6751 0.1980 0.8366 0.087 Uiso 0.459(5) 1 calc GR . . B 2
H23E H 0.6910 0.1224 0.8563 0.087 Uiso 0.459(5) 1 calc GR . . B 2
H23F H 0.6131 0.1230 0.9031 0.087 Uiso 0.459(5) 1 calc GR . . B 2
C24' C 0.6596(4) 0.1182(5) 0.6798(5) 0.0491(18) Uani 0.459(5) 1 d . . . B 2
H24D H 0.6331 0.0889 0.6213 0.074 Uiso 0.459(5) 1 calc GR . . B 2
H24E H 0.7024 0.1049 0.6982 0.074 Uiso 0.459(5) 1 calc GR . . B 2
H24F H 0.6852 0.1782 0.6698 0.074 Uiso 0.459(5) 1 calc GR . . B 2
C25' C 0.5598(5) -0.0016(4) 0.7716(7) 0.060(2) Uani 0.459(5) 1 d . . . B 2
H25D H 0.5223 -0.0213 0.8260 0.090 Uiso 0.459(5) 1 calc GR . . B 2
H25E H 0.6059 -0.0120 0.7823 0.090 Uiso 0.459(5) 1 calc GR . . B 2
H25F H 0.5293 -0.0313 0.7149 0.090 Uiso 0.459(5) 1 calc GR . . B 2
Cl2 Cl 0.63840(12) 0.23392(11) 1.04406(16) 0.1342(7) Uani 1 1 d . . . . .
C26 C 0.6667 0.3333 1.0038(5) 0.090(3) Uani 1 3 d S T P . .
H26 H 0.6667 0.3333 0.9333 0.108 Uiso 1 3 calc RS T P . .

loop_
_atom_site_aniso_label
_atom_site_aniso_U_11
_atom_site_aniso_U_22
_atom_site_aniso_U_33
_atom_site_aniso_U_23
_atom_site_aniso_U_13
_atom_site_aniso_U_12
Ir1 0.02594(7) 0.02594(7) 0.02141(8) 0.000 0.000 0.01297(3)
Cl1 0.0779(6) 0.0779(6) 0.0219(5) 0.000 0.000 0.0389(3)
P1 0.0240(3) 0.0240(3) 0.0201(4) 0.000 0.000 0.01201(15)
P2 0.0271(3) 0.0251(3) 0.0284(3) 0.0027(2) 0.0001(2) 0.0106(2)
C1 0.0286(12) 0.0277(11) 0.0248(11) -0.0043(9) -0.0037(9) 0.0143(10)
C2 0.0394(14) 0.0343(13) 0.0303(12) -0.0038(10) 0.0028(11) 0.0176(12)
C3 0.0535(18) 0.0476(17) 0.0385(15) -0.0095(13) 0.0088(13) 0.0260(15)
C4 0.0576(19) 0.0403(16) 0.0445(16) -0.0151(13) -0.0019(14) 0.0277(15)
C5 0.0412(15) 0.0300(13) 0.0401(14) -0.0074(11) -0.0069(12) 0.0178(12)
C6 0.0307(12) 0.0290(12) 0.0283(12) -0.0044(9) -0.0075(9) 0.0157(10)
C7 0.0301(12) 0.0283(12) 0.0334(13) -0.0001(10) -0.0034(10) 0.0135(10)
C8 0.0299(12) 0.0251(11) 0.0294(12) 0.0027(9) 0.0008(10) 0.0100(10)
C9 0.0313(13) 0.0276(12) 0.0350(13) 0.0050(10) 0.0019(10) 0.0117(10)
C10 0.0358(14) 0.0297(13) 0.0433(15) 0.0028(11) 0.0079(12) 0.0115(11)
C11 0.0450(16) 0.0328(14) 0.0353(14) 0.0003(11) 0.0081(12) 0.0098(12)
C12 0.0481(16) 0.0311(13) 0.0303(13) 0.0024(10) -0.0024(12) 0.0126(12)
C13 0.0373(14) 0.0255(12) 0.0297(12) 0.0022(10) -0.0024(10) 0.0113(11)
C14 0.0280(13) 0.0431(15) 0.0447(15) 0.0156(12) 0.0044(11) 0.0153(12)
C15 0.0361(17) 0.069(2) 0.091(3) 0.050(2) 0.0038(17) 0.0212(16)
C16 0.055(2) 0.068(2) 0.055(2) -0.0049(17) -0.0219(17) 0.0271(18)
C17 0.0421(19) 0.104(3) 0.067(2) 0.029(2) 0.0113(17) 0.040(2)
C18 0.058(2) 0.0512(19) 0.0363(15) 0.0005(14) 0.0139(14) 0.0182(16)
C22 0.0433(15) 0.0362(14) 0.0342(13) 0.0040(11) -0.0057(11) 0.0196(12)
C19 0.077(3) 0.066(3) 0.042(2) -0.013(2) 0.009(2) 0.021(3)
C20 0.096(4) 0.042(2) 0.051(3) 0.0042(19) 0.042(3) 0.016(2)
C21 0.079(4) 0.110(5) 0.054(3) 0.006(3) 0.022(3) 0.056(4)
C23 0.063(4) 0.055(4) 0.042(3) 0.012(3) 0.002(3) 0.038(3)
C24 0.041(3) 0.031(2) 0.038(3) 0.000(2) -0.007(2) 0.020(2)
C25 0.041(3) 0.040(3) 0.046(3) -0.001(2) -0.012(2) 0.021(2)
C19' 0.079(4) 0.110(5) 0.054(3) 0.006(3) 0.022(3) 0.056(4)
C20' 0.077(3) 0.066(3) 0.042(2) -0.013(2) 0.009(2) 0.021(3)
C21' 0.096(4) 0.042(2) 0.051(3) 0.0042(19) 0.042(3) 0.016(2)
C23' 0.059(5) 0.050(4) 0.052(4) 0.006(3) -0.019(4) 0.017(4)
C24' 0.045(4) 0.052(4) 0.053(4) 0.006(3) -0.006(3) 0.027(3)
C25' 0.051(4) 0.042(4) 0.082(6) 0.008(4) -0.017(4) 0.019(3)
Cl2 0.1234(13) 0.1090(12) 0.1710(18) 0.0015(12) -0.0415(12) 0.0587(10)
C26 0.121(4) 0.121(4) 0.027(3) 0.000 0.000 0.061(2)

loop_
_atom_type_symbol
_atom_type_description
_atom_type_scat_dispersion_real
_atom_type_scat_dispersion_imag
_atom_type_scat_source
C C 0.0033 0.0016 'International Tables Vol C Tables 4.2.6.8 and 6.1.1.4'
H H 0.0000 0.0000 'International Tables Vol C Tables 4.2.6.8 and 6.1.1.4'
Cl Cl 0.1484 0.1585 'International Tables Vol C Tables 4.2.6.8 and 6.1.1.4'
Ir Ir -1.4442 7.9887 'International Tables Vol C Tables 4.2.6.8 and 6.1.1.4'
P P 0.1023 0.0942 'International Tables Vol C Tables 4.2.6.8 and 6.1.1.4'

loop_
_geom_angle_atom_site_label_1
_geom_angle_atom_site_label_2
_geom_angle_atom_site_label_3
_geom_angle
_geom_angle_site_symmetry_1
_geom_angle_site_symmetry_3
P1 Ir1 Cl1 180.0 . .
P1 Ir1 P2 87.793(16) . 2_655
P1 Ir1 P2 87.793(16) . 3_665
P1 Ir1 P2 87.792(16) . .
P2 Ir1 Cl1 92.208(16) . .
P2 Ir1 Cl1 92.207(16) 3_665 .
P2 Ir1 Cl1 92.207(16) 2_655 .
P2 Ir1 P2 119.853(2) . 3_665
P2 Ir1 P2 119.852(2) . 2_655
P2 Ir1 P2 119.854(3) 2_655 3_665
C1 P1 Ir1 114.95(8) 3_665 .
C1 P1 Ir1 114.95(8) . .
C1 P1 Ir1 114.95(8) 2_655 .
C1 P1 C1 103.48(9) . 2_655
C1 P1 C1 103.48(9) . 3_665
C1 P1 C1 103.48(9) 2_655 3_665
C7 P2 Ir1 121.89(9) . .
C7 P2 C8 111.11(12) . .
C8 P2 Ir1 126.81(8) . .
C2 C1 P1 119.17(19) . .
C2 C1 C6 119.9(2) . .
C6 C1 P1 120.93(18) . .
C1 C2 H2 119.3 . .
C3 C2 C1 121.5(3) . .
C3 C2 H2 119.3 . .
C2 C3 H3 120.3 . .
C2 C3 C4 119.4(3) . .
C4 C3 H3 120.3 . .
C3 C4 H4 120.1 . .
C5 C4 C3 119.8(3) . .
C5 C4 H4 120.1 . .
C4 C5 H5 118.7 . .
C4 C5 C6 122.6(3) . .
C6 C5 H5 118.7 . .
C1 C6 C7 126.3(2) . .
C5 C6 C1 116.7(2) . .
C5 C6 C7 117.0(2) . .
C6 C7 P2 125.89(19) . .
C9 C8 P2 120.77(18) . .
C13 C8 P2 119.04(19) . .
C13 C8 C9 118.8(2) . .
C8 C9 C14 126.0(2) . .
C10 C9 C8 117.9(2) . .
C10 C9 C14 115.8(2) . .
C9 C10 H10 118.2 . .
C11 C10 C9 123.7(3) . .
C11 C10 H10 118.2 . .
C10 C11 C12 116.9(3) . .
C10 C11 C18 121.7(3) . .
C12 C11 C18 121.4(3) . .
C11 C12 H12 118.0 . .
C11 C12 C13 124.1(3) . .
C13 C12 H12 118.0 . .
C8 C13 C22 126.8(2) . .
C12 C13 C8 117.6(3) . .
C12 C13 C22 115.3(2) . .
C15 C14 C9 114.8(2) . .
C15 C14 C17 104.9(3) . .
C16 C14 C9 108.5(2) . .
C16 C14 C15 109.9(3) . .
C16 C14 C17 105.6(3) . .
C17 C14 C9 112.8(3) . .
C14 C15 H15A 109.5 . .
C14 C15 H15B 109.5 . .
C14 C15 H15C 109.5 . .
H15A C15 H15B 109.5 . .
H15A C15 H15C 109.5 . .
H15B C15 H15C 109.5 . .
C14 C16 H16A 109.5 . .
C14 C16 H16B 109.5 . .
C14 C16 H16C 109.5 . .
H16A C16 H16B 109.5 . .
H16A C16 H16C 109.5 . .
H16B C16 H16C 109.5 . .
C14 C17 H17A 109.5 . .
C14 C17 H17B 109.5 . .
C14 C17 H17C 109.5 . .
H17A C17 H17B 109.5 . .
H17A C17 H17C 109.5 . .
H17B C17 H17C 109.5 . .
C11 C18 C21 111.1(3) . .
C11 C18 C19' 108.8(6) . .
C11 C18 C20' 106.3(6) . .
C19 C18 C11 110.3(3) . .
C19 C18 C21 103.8(4) . .
C20 C18 C11 110.8(3) . .
C20 C18 C19 113.6(4) . .
C20 C18 C21 106.9(4) . .
C20' C18 C19' 109.0(11) . .
C21' C18 C11 109.7(7) . .
C21' C18 C19' 109.4(13) . .
C21' C18 C20' 113.6(13) . .
C13 C22 C23' 110.7(4) . .
C23 C22 C13 111.4(3) . .
C23 C22 C24 103.3(3) . .
C24 C22 C13 108.9(3) . .
C25 C22 C13 113.8(3) . .
C25 C22 C23 107.8(4) . .
C25 C22 C24 111.2(4) . .
C24' C22 C13 119.8(3) . .
C24' C22 C23' 102.0(5) . .
C25' C22 C13 109.1(4) . .
C25' C22 C23' 108.8(4) . .
C25' C22 C24' 105.9(5) . .
C18 C19 H19A 109.5 . .
C18 C19 H19B 109.5 . .
C18 C19 H19C 109.5 . .
H19A C19 H19B 109.5 . .
H19A C19 H19C 109.5 . .
H19B C19 H19C 109.5 . .
C18 C20 H20A 109.5 . .
C18 C20 H20B 109.5 . .
C18 C20 H20C 109.5 . .
H20A C20 H20B 109.5 . .
H20A C20 H20C 109.5 . .
H20B C20 H20C 109.5 . .
C18 C21 H21A 109.5 . .
C18 C21 H21B 109.5 . .
C18 C21 H21C 109.5 . .
H21A C21 H21B 109.5 . .
H21A C21 H21C 109.5 . .
H21B C21 H21C 109.5 . .
C22 C23 H23A 109.5 . .
C22 C23 H23B 109.5 . .
C22 C23 H23C 109.5 . .
H23A C23 H23B 109.5 . .
H23A C23 H23C 109.5 . .
H23B C23 H23C 109.5 . .
C22 C24 H24A 109.5 . .
C22 C24 H24B 109.5 . .
C22 C24 H24C 109.5 . .
H24A C24 H24B 109.5 . .
H24A C24 H24C 109.5 . .
H24B C24 H24C 109.5 . .
C22 C25 H25A 109.5 . .
C22 C25 H25B 109.5 . .
C22 C25 H25C 109.5 . .
H25A C25 H25B 109.5 . .
H25A C25 H25C 109.5 . .
H25B C25 H25C 109.5 . .
C18 C19' H19D 109.5 . .
C18 C19' H19E 109.5 . .
C18 C19' H19F 109.5 . .
H19D C19' H19E 109.5 . .
H19D C19' H19F 109.5 . .
H19E C19' H19F 109.5 . .
C18 C20' H20D 109.5 . .
C18 C20' H20E 109.5 . .
C18 C20' H20F 109.5 . .
H20D C20' H20E 109.5 . .
H20D C20' H20F 109.5 . .
H20E C20' H20F 109.5 . .
C18 C21' H21D 109.5 . .
C18 C21' H21E 109.5 . .
C18 C21' H21F 109.5 . .
H21D C21' H21E 109.5 . .
H21D C21' H21F 109.5 . .
H21E C21' H21F 109.5 . .
C22 C23' H23D 109.5 . .
C22 C23' H23E 109.5 . .
C22 C23' H23F 109.5 . .
H23D C23' H23E 109.5 . .
H23D C23' H23F 109.5 . .
H23E C23' H23F 109.5 . .
C22 C24' H24D 109.5 . .
C22 C24' H24E 109.5 . .
C22 C24' H24F 109.5 . .
H24D C24' H24E 109.5 . .
H24D C24' H24F 109.5 . .
H24E C24' H24F 109.5 . .
C22 C25' H25D 109.5 . .
C22 C25' H25E 109.5 . .
C22 C25' H25F 109.5 . .
H25D C25' H25E 109.5 . .
H25D C25' H25F 109.5 . .
H25E C25' H25F 109.5 . .
Cl2 C26 Cl2 109.8(2) . 2_655
Cl2 C26 Cl2 109.8(2) . 3_665
Cl2 C26 Cl2 109.8(2) 2_655 3_665
Cl2 C26 H26 109.1 . .
Cl2 C26 H26 109.1 3_665 .
Cl2 C26 H26 109.1 2_655 .

loop_
_geom_bond_atom_site_label_1
_geom_bond_atom_site_label_2
_geom_bond_distance
_geom_bond_site_symmetry_2
Ir1 Cl1 2.4227(12) .
Ir1 P1 2.2369(10) .
Ir1 P2 2.2614(6) 2_655
Ir1 P2 2.2613(6) .
Ir1 P2 2.2612(6) 3_665
P1 C1 1.825(2) .
P1 C1 1.825(2) 2_655
P1 C1 1.825(2) 3_665
P2 C7 1.679(3) .
P2 C8 1.850(3) .
C1 C2 1.392(3) .
C1 C6 1.420(3) .
C2 H2 0.9500 .
C2 C3 1.382(4) .
C3 H3 0.9500 .
C3 C4 1.386(4) .
C4 H4 0.9500 .
C4 C5 1.371(4) .
C5 H5 0.9500 .
C5 C6 1.411(4) .
C6 C7 1.454(4) .
C8 C9 1.440(4) .
C8 C13 1.429(3) .
C9 C10 1.393(4) .
C9 C14 1.560(4) .
C10 H10 0.9500 .
C10 C11 1.379(4) .
C11 C12 1.380(4) .
C11 C18 1.541(4) .
C12 H12 0.9500 .
C12 C13 1.395(4) .
C13 C22 1.552(4) .
C14 C15 1.519(4) .
C14 C16 1.518(5) .
C14 C17 1.542(4) .
C15 H15A 0.9800 .
C15 H15B 0.9800 .
C15 H15C 0.9800 .
C16 H16A 0.9800 .
C16 H16B 0.9800 .
C16 H16C 0.9800 .
C17 H17A 0.9800 .
C17 H17B 0.9800 .
C17 H17C 0.9800 .
C18 C19 1.520(6) .
C18 C20 1.466(6) .
C18 C21 1.610(7) .
C18 C19' 1.66(2) .
C18 C20' 1.604(18) .
C18 C21' 1.345(17) .
C22 C23 1.547(6) .
C22 C24 1.549(6) .
C22 C25 1.485(6) .
C22 C23' 1.579(7) .
C22 C24' 1.548(8) .
C22 C25' 1.516(8) .
C19 H19A 0.9800 .
C19 H19B 0.9800 .
C19 H19C 0.9800 .
C20 H20A 0.9800 .
C20 H20B 0.9800 .
C20 H20C 0.9800 .
C21 H21A 0.9800 .
C21 H21B 0.9800 .
C21 H21C 0.9800 .
C23 H23A 0.9800 .
C23 H23B 0.9800 .
C23 H23C 0.9800 .
C24 H24A 0.9800 .
C24 H24B 0.9800 .
C24 H24C 0.9800 .
C25 H25A 0.9800 .
C25 H25B 0.9800 .
C25 H25C 0.9800 .
C19' H19D 0.9800 .
C19' H19E 0.9800 .
C19' H19F 0.9800 .
C20' H20D 0.9800 .
C20' H20E 0.9800 .
C20' H20F 0.9800 .
C21' H21D 0.9800 .
C21' H21E 0.9800 .
C21' H21F 0.9800 .
C23' H23D 0.9800 .
C23' H23E 0.9800 .
C23' H23F 0.9800 .
C24' H24D 0.9800 .
C24' H24E 0.9800 .
C24' H24F 0.9800 .
C25' H25D 0.9800 .
C25' H25E 0.9800 .
C25' H25F 0.9800 .
Cl2 C26 1.747(3) .
C26 Cl2 1.747(3) 3_665
C26 Cl2 1.747(3) 2_655
C26 H26 1.0000 .

loop_
_geom_torsion_atom_site_label_1
_geom_torsion_atom_site_label_2
_geom_torsion_atom_site_label_3
_geom_torsion_atom_site_label_4
_geom_torsion
_geom_torsion_site_symmetry_1
_geom_torsion_site_symmetry_2
_geom_torsion_site_symmetry_3
_geom_torsion_site_symmetry_4
Ir1 P1 C1 C2 -134.94(18) . . . .
Ir1 P1 C1 C6 47.4(2) . . . .
Ir1 P2 C7 C6 9.3(3) . . . .
Ir1 P2 C8 C9 86.8(2) . . . .
Ir1 P2 C8 C13 -79.4(2) . . . .
P1 C1 C2 C3 -176.9(2) . . . .
P1 C1 C6 C5 175.23(19) . . . .
P1 C1 C6 C7 -5.8(3) . . . .
P2 C8 C9 C10 -156.1(2) . . . .
P2 C8 C9 C14 29.9(4) . . . .
P2 C8 C13 C12 155.9(2) . . . .
P2 C8 C13 C22 -29.2(3) . . . .
C1 P1 C1 C2 -8.8(2) 2_655 . . .
C1 P1 C1 C2 98.91(15) 3_665 . . .
C1 P1 C1 C6 -78.8(3) 3_665 . . .
C1 P1 C1 C6 173.54(18) 2_655 . . .
C1 C2 C3 C4 1.0(5) . . . .
C1 C6 C7 P2 -25.0(4) . . . .
C2 C1 C6 C5 -2.4(4) . . . .
C2 C1 C6 C7 176.5(2) . . . .
C2 C3 C4 C5 -1.1(5) . . . .
C3 C4 C5 C6 -0.6(5) . . . .
C4 C5 C6 C1 2.4(4) . . . .
C4 C5 C6 C7 -176.7(3) . . . .
C5 C6 C7 P2 153.9(2) . . . .
C6 C1 C2 C3 0.8(4) . . . .
C7 P2 C8 C9 -88.2(2) . . . .
C7 P2 C8 C13 105.6(2) . . . .
C8 P2 C7 C6 -175.4(2) . . . .
C8 C9 C10 C11 -1.5(4) . . . .
C8 C9 C14 C15 -57.5(4) . . . .
C8 C9 C14 C16 65.8(3) . . . .
C8 C9 C14 C17 -177.6(3) . . . .
C8 C13 C22 C23 -162.7(4) . . . .
C8 C13 C22 C24 -49.5(4) . . . .
C8 C13 C22 C25 75.2(4) . . . .
C8 C13 C22 C23' 130.5(4) . . . .
C8 C13 C22 C24' 12.3(5) . . . .
C8 C13 C22 C25' -109.8(5) . . . .
C9 C8 C13 C12 -10.5(4) . . . .
C9 C8 C13 C22 164.4(2) . . . .
C9 C10 C11 C12 -6.6(4) . . . .
C9 C10 C11 C18 175.2(3) . . . .
C10 C9 C14 C15 128.3(3) . . . .
C10 C9 C14 C16 -108.3(3) . . . .
C10 C9 C14 C17 8.3(4) . . . .
C10 C11 C12 C13 6.2(4) . . . .
C10 C11 C18 C19 -127.1(4) . . . .
C10 C11 C18 C20 106.2(4) . . . .
C10 C11 C18 C21 -12.5(5) . . . .
C10 C11 C18 C19' 170.3(9) . . . .
C10 C11 C18 C20' 53.0(9) . . . .
C10 C11 C18 C21' -70.1(13) . . . .
C11 C12 C13 C8 2.3(4) . . . .
C11 C12 C13 C22 -173.1(3) . . . .
C12 C11 C18 C19 54.7(5) . . . .
C12 C11 C18 C20 -72.0(5) . . . .
C12 C11 C18 C21 169.3(4) . . . .
C12 C11 C18 C19' -7.9(10) . . . .
C12 C11 C18 C20' -125.1(9) . . . .
C12 C11 C18 C21' 111.7(12) . . . .
C12 C13 C22 C23 12.3(4) . . . .
C12 C13 C22 C24 125.5(3) . . . .
C12 C13 C22 C25 -109.8(3) . . . .
C12 C13 C22 C23' -54.5(4) . . . .
C12 C13 C22 C24' -172.7(4) . . . .
C12 C13 C22 C25' 65.2(5) . . . .
C13 C8 C9 C10 10.2(4) . . . .
C13 C8 C9 C14 -163.9(2) . . . .
C14 C9 C10 C11 173.2(3) . . . .
C18 C11 C12 C13 -175.6(3) . . . .
